data_1555355
loop_
_publ_author_name
'Das, Tapas'
'Saha, Prasenjit'
'Singh, Vinod K.'

_publ_section_title
;
 Silver(I)-Ferrophox Catalyzed Enantioselective Desymmetrization of
 Cyclopentenedione: Synthesis of Highly Substituted Bicyclic Pyrrolidines.
;
_journal_issue 20
_journal_name_full 'Organic letters'
_journal_page_first 5088
_journal_page_last 5091
_journal_paper_doi 10.1021/acs.orglett.5b02582
_journal_volume 17
_journal_year 2015
_chemical_absolute_configuration rm
_chemical_formula_sum 'C24 H24 Br N O4'
_chemical_formula_weight 470.35
_space_group_crystal_system orthorhombic
_space_group_IT_number 19
_space_group_name_Hall 'P 2ac 2ab'
_space_group_name_H-M_alt 'P 21 21 21'
_atom_sites_solution_hydrogens geom
_audit_creation_method SHELXL-2014/6
_cell_angle_alpha 90
_cell_angle_beta 90
_cell_angle_gamma 90
_cell_formula_units_Z 4
_cell_length_a 6.6742(15)
_cell_length_b 12.874(3)
_cell_length_c 25.688(5)
_cell_measurement_temperature 140(2)
_cell_volume 2207.2(8)
_computing_structure_refinement 'SHELXL-2014/6 (Sheldrick, 2014)'
_diffrn_ambient_temperature 140(2)
_diffrn_measured_fraction_theta_full 0.999
_diffrn_measured_fraction_theta_max 0.999
_diffrn_measurement_device_type 'Bruker APEX-II CCD'
_diffrn_radiation_type MoK\a
_diffrn_radiation_wavelength 0.71073
_diffrn_reflns_av_R_equivalents 0.1113
_diffrn_reflns_av_unetI/netI 0.1031
_diffrn_reflns_Laue_measured_fraction_full 0.999
_diffrn_reflns_Laue_measured_fraction_max 0.999
_diffrn_reflns_limit_h_max 8
_diffrn_reflns_limit_h_min -8
_diffrn_reflns_limit_k_max 15
_diffrn_reflns_limit_k_min -15
_diffrn_reflns_limit_l_max 30
_diffrn_reflns_limit_l_min -30
_diffrn_reflns_number 26347
_diffrn_reflns_point_group_measured_fraction_full 0.998
_diffrn_reflns_point_group_measured_fraction_max 0.998
_diffrn_reflns_theta_full 25.242
_diffrn_reflns_theta_max 25.349
_diffrn_reflns_theta_min 2.240
_exptl_absorpt_coefficient_mu 1.892
_exptl_absorpt_correction_type none
_exptl_crystal_colour colourless
_exptl_crystal_density_diffrn 1.415
_exptl_crystal_description Plate
_exptl_crystal_F_000 968
_exptl_crystal_size_max .15
_exptl_crystal_size_mid .11
_exptl_crystal_size_min .09
_refine_diff_density_max 0.378
_refine_diff_density_min -0.505
_refine_diff_density_rms 0.076
_refine_ls_abs_structure_details
;
 Flack x determined using 838 quotients [(I+)-(I-)]/[(I+)+(I-)]
 (Parsons, Flack and Wagner, Acta Cryst. B69 (2013) 249-259).
;
_refine_ls_abs_structure_Flack 0.061(8)
_refine_ls_extinction_method none
_refine_ls_goodness_of_fit_ref 0.996
_refine_ls_hydrogen_treatment constr
_refine_ls_matrix_type full
_refine_ls_number_parameters 273
_refine_ls_number_reflns 4030
_refine_ls_number_restraints 0
_refine_ls_restrained_S_all 0.996
_refine_ls_R_factor_all 0.1257
_refine_ls_R_factor_gt 0.0630
_refine_ls_shift/su_max 0.000
_refine_ls_shift/su_mean 0.000
_refine_ls_structure_factor_coef Fsqd
_refine_ls_weighting_details 'w=1/[\s^2^(Fo^2^)+(0.1000P)^2^] where P=(Fo^2^+2Fc^2^)/3'
_refine_ls_weighting_scheme calc
_refine_ls_wR_factor_gt 0.1431
_refine_ls_wR_factor_ref 0.1703
_reflns_Friedel_coverage 0.724
_reflns_Friedel_fraction_full 0.996
_reflns_Friedel_fraction_max 0.996
_reflns_number_gt 2589
_reflns_number_total 4030
_reflns_threshold_expression 'I > 2\s(I)'
_cod_data_source_file ol5b02582_si_002.cif
_cod_data_source_block TRY1_a
_cod_database_code 1555355
_shelx_space_group_comment
;
The symmetry employed for this shelxl refinement is uniquely defined
by the following loop, which should always be used as a source of
symmetry information in preference to the above space-group names.
They are only intended as comments.
;
_shelxl_version_number 2014/6

loop_
_space_group_symop_operation_xyz
'x, y, z'
'-x+1/2, -y, z+1/2'
'-x, y+1/2, -z+1/2'
'x+1/2, -y+1/2, -z'

loop_
_atom_site_label
_atom_site_type_symbol
_atom_site_fract_x
_atom_site_fract_y
_atom_site_fract_z
_atom_site_U_iso_or_equiv
_atom_site_adp_type
_atom_site_occupancy
_atom_site_site_symmetry_order
_atom_site_calc_flag
_atom_site_refinement_flags_posn
_atom_site_refinement_flags_adp
Br01 Br 0.72898(18) 0.45452(8) 0.56064(4) 0.0627(4) Uani 1 1 d . .
O002 O 0.9430(11) 0.4226(4) 0.3686(2) 0.0400(16) Uani 1 1 d . .
O003 O 0.9191(9) 0.6472(4) 0.3894(2) 0.0385(16) Uani 1 1 d . .
O004 O 0.3784(11) 0.2799(4) 0.2879(2) 0.0462(18) Uani 1 1 d . .
O005 O 1.0441(10) 0.6277(5) 0.3085(3) 0.0472(17) Uani 1 1 d . .
N006 N 0.6692(11) 0.5625(5) 0.2707(3) 0.0343(18) Uani 1 1 d . .
H006 H 0.7577 0.5650 0.2454 0.041 Uiso 1 1 calc R U
C007 C 0.4152(14) 0.4721(6) 0.2171(3) 0.035(2) Uani 1 1 d . .
C008 C 0.4904(15) 0.3400(6) 0.3107(3) 0.033(2) Uani 1 1 d . .
C009 C 0.6828(13) 0.3085(6) 0.3367(3) 0.031(2) Uani 1 1 d . .
C00A C 0.3314(13) 0.3247(6) 0.4272(4) 0.035(2) Uani 1 1 d . .
H00C H 0.2504 0.2972 0.4001 0.042 Uiso 1 1 calc R U
C00B C 0.8247(15) 0.2522(6) 0.2999(4) 0.041(2) Uani 1 1 d . .
H00D H 0.7709 0.1833 0.2919 0.062 Uiso 1 1 calc R U
H00E H 0.9562 0.2450 0.3165 0.062 Uiso 1 1 calc R U
H00F H 0.8385 0.2922 0.2676 0.062 Uiso 1 1 calc R U
C00C C 0.7711(16) 0.4109(6) 0.3548(3) 0.031(2) Uani 1 1 d . .
C00D C 0.6515(15) 0.3376(6) 0.4693(3) 0.038(2) Uani 1 1 d . .
H00G H 0.7901 0.3212 0.4710 0.045 Uiso 1 1 calc R U
C00E C 0.9054(15) 0.6244(6) 0.3385(4) 0.036(2) Uani 1 1 d . .
C00F C 0.5309(15) 0.3001(6) 0.4285(3) 0.032(2) Uani 1 1 d . .
C00G C 0.5608(15) 0.4331(6) 0.1841(3) 0.039(2) Uani 1 1 d . .
H00H H 0.6983 0.4393 0.1932 0.047 Uiso 1 1 calc R U
C00H C 0.5061(17) 0.3848(7) 0.1377(4) 0.047(3) Uani 1 1 d . .
H00I H 0.6067 0.3591 0.1150 0.056 Uiso 1 1 calc R U
C00I C 0.6970(13) 0.5944(6) 0.3245(3) 0.028(2) Uani 1 1 d . .
H00J H 0.6060 0.6544 0.3319 0.034 Uiso 1 1 calc R U
C00J C 0.4463(13) 0.4553(6) 0.3176(3) 0.0316(19) Uani 1 1 d . .
H00K H 0.3127 0.4652 0.3345 0.038 Uiso 1 1 calc R U
C00K C 0.6355(16) 0.2388(6) 0.3851(3) 0.038(2) Uani 1 1 d . .
H00L H 0.5485 0.1804 0.3743 0.046 Uiso 1 1 calc R U
H00M H 0.7620 0.2092 0.3988 0.046 Uiso 1 1 calc R U
C00L C 0.4636(13) 0.5252(6) 0.2678(3) 0.033(2) Uani 1 1 d . .
H00N H 0.3716 0.5860 0.2719 0.040 Uiso 1 1 calc R U
C00M C 0.2435(16) 0.3890(6) 0.4646(3) 0.044(2) Uani 1 1 d . .
H00O H 0.1049 0.4056 0.4632 0.052 Uiso 1 1 calc R U
C00N C 0.2128(14) 0.4603(7) 0.2031(4) 0.042(2) Uani 1 1 d . .
H00P H 0.1101 0.4858 0.2253 0.050 Uiso 1 1 calc R U
C00O C 0.3064(17) 0.3741(7) 0.1246(4) 0.046(3) Uani 1 1 d . .
H00Q H 0.2695 0.3406 0.0930 0.055 Uiso 1 1 calc R U
C00P C 0.5632(16) 0.3984(7) 0.5066(3) 0.039(2) Uani 1 1 d . .
C00Q C 0.6173(13) 0.4972(6) 0.3538(3) 0.028(2) Uani 1 1 d . .
H00R H 0.5671 0.5147 0.3894 0.034 Uiso 1 1 calc R U
C00R C 0.1642(16) 0.4114(7) 0.1569(4) 0.048(3) Uani 1 1 d . .
H00S H 0.0271 0.4039 0.1476 0.057 Uiso 1 1 calc R U
C00S C 0.3667(17) 0.4286(7) 0.5045(4) 0.044(3) Uani 1 1 d . .
H00T H 0.3141 0.4755 0.5296 0.053 Uiso 1 1 calc R U
C00T C 1.1230(16) 0.6612(8) 0.4085(4) 0.055(3) Uani 1 1 d . .
H00U H 1.1927 0.7151 0.3879 0.067 Uiso 1 1 calc R U
H00V H 1.1989 0.5954 0.4054 0.067 Uiso 1 1 calc R U
C00U C 1.110(2) 0.6933(11) 0.4638(5) 0.082(4) Uani 1 1 d . .
H00W H 1.0214 0.7537 0.4669 0.123 Uiso 1 1 calc R U
H00$ H 1.2437 0.7114 0.4766 0.123 Uiso 1 1 calc R U
H00 H 1.0557 0.6359 0.4846 0.123 Uiso 1 1 calc R U

loop_
_atom_site_aniso_label
_atom_site_aniso_U_11
_atom_site_aniso_U_22
_atom_site_aniso_U_33
_atom_site_aniso_U_23
_atom_site_aniso_U_13
_atom_site_aniso_U_12
Br01 0.0672(9) 0.0552(6) 0.0658(7) -0.0200(5) -0.0228(6) 0.0130(7)
O002 0.034(4) 0.029(3) 0.058(4) -0.001(3) -0.002(3) -0.002(3)
O003 0.028(4) 0.032(3) 0.055(4) -0.008(3) -0.004(3) -0.003(3)
O004 0.053(5) 0.035(3) 0.051(4) 0.000(3) -0.010(4) -0.016(3)
O005 0.026(4) 0.045(4) 0.071(5) 0.004(4) 0.008(4) -0.003(3)
N006 0.027(5) 0.036(4) 0.040(4) 0.002(3) 0.009(3) -0.004(4)
C007 0.043(6) 0.021(4) 0.041(5) 0.007(4) -0.003(5) 0.001(4)
C008 0.041(6) 0.019(4) 0.039(5) 0.003(4) -0.003(5) -0.006(4)
C009 0.026(6) 0.024(4) 0.044(5) -0.003(4) 0.000(4) -0.012(4)
C00A 0.016(5) 0.031(5) 0.058(6) 0.006(4) 0.000(4) -0.007(4)
C00B 0.037(7) 0.031(4) 0.055(6) -0.011(4) -0.001(5) 0.005(4)
C00C 0.032(6) 0.021(4) 0.039(5) 0.006(3) 0.008(5) -0.004(4)
C00D 0.043(6) 0.026(5) 0.045(6) 0.004(4) 0.004(5) -0.003(4)
C00E 0.031(7) 0.015(4) 0.062(7) 0.002(4) 0.002(5) -0.009(4)
C00F 0.038(6) 0.024(4) 0.035(5) 0.006(4) -0.004(4) -0.007(4)
C00G 0.025(5) 0.038(5) 0.053(6) 0.002(5) 0.004(5) 0.003(4)
C00H 0.059(8) 0.031(5) 0.049(6) 0.003(5) 0.009(5) 0.007(5)
C00I 0.022(5) 0.023(4) 0.040(5) 0.001(4) -0.001(4) -0.003(4)
C00J 0.025(5) 0.030(4) 0.039(5) 0.000(4) -0.001(4) 0.000(5)
C00K 0.044(6) 0.024(4) 0.047(5) 0.000(4) -0.004(5) 0.007(4)
C00L 0.023(5) 0.025(5) 0.052(5) 0.004(4) -0.001(4) 0.000(4)
C00M 0.031(6) 0.041(5) 0.058(6) 0.013(5) 0.006(5) -0.003(5)
C00N 0.031(6) 0.041(5) 0.053(5) 0.009(5) -0.002(5) -0.002(5)
C00O 0.058(8) 0.032(5) 0.049(6) 0.003(4) -0.002(6) -0.006(5)
C00P 0.040(7) 0.036(5) 0.041(5) 0.004(4) -0.007(5) -0.009(5)
C00Q 0.022(5) 0.018(4) 0.045(5) 0.000(4) 0.005(4) -0.001(4)
C00R 0.031(7) 0.058(6) 0.054(6) -0.003(5) -0.008(5) -0.006(5)
C00S 0.053(7) 0.026(5) 0.053(6) -0.001(4) -0.002(5) 0.001(5)
C00T 0.031(6) 0.056(6) 0.080(8) -0.004(6) -0.014(6) 0.003(5)
C00U 0.056(9) 0.111(10) 0.079(9) -0.045(8) -0.022(7) 0.005(8)

loop_
_atom_type_symbol
_atom_type_description
_atom_type_scat_dispersion_real
_atom_type_scat_dispersion_imag
_atom_type_scat_source
C C 0.0033 0.0016 'International Tables Vol C Tables 4.2.6.8 and 6.1.1.4'
H H 0.0000 0.0000 'International Tables Vol C Tables 4.2.6.8 and 6.1.1.4'
N N 0.0061 0.0033 'International Tables Vol C Tables 4.2.6.8 and 6.1.1.4'
O O 0.0106 0.0060 'International Tables Vol C Tables 4.2.6.8 and 6.1.1.4'
Br Br -0.2901 2.4595 'International Tables Vol C Tables 4.2.6.8 and 6.1.1.4'

loop_
_geom_angle_atom_site_label_1
_geom_angle_atom_site_label_2
_geom_angle_atom_site_label_3
_geom_angle
C00E O003 C00T 114.7(7)
C00I N006 C00L 105.3(6)
C00I N006 H006 127.3
C00L N006 H006 127.3
C00G C007 C00N 118.7(8)
C00G C007 C00L 122.9(8)
C00N C007 C00L 118.4(8)
O004 C008 C009 124.3(7)
O004 C008 C00J 123.5(8)
C009 C008 C00J 112.1(7)
C008 C009 C00C 103.5(7)
C008 C009 C00B 112.6(7)
C00C C009 C00B 111.3(7)
C008 C009 C00K 109.6(7)
C00C C009 C00K 109.4(7)
C00B C009 C00K 110.2(7)
C00F C00A C00M 121.9(9)
C00F C00A H00C 119.1
C00M C00A H00C 119.1
C009 C00B H00D 109.5
C009 C00B H00E 109.5
H00D C00B H00E 109.5
C009 C00B H00F 109.5
H00D C00B H00F 109.5
H00E C00B H00F 109.5
O002 C00C C00Q 123.9(7)
O002 C00C C009 124.5(8)
C00Q C00C C009 111.7(8)
C00P C00D C00F 118.1(9)
C00P C00D H00G 121.0
C00F C00D H00G 121.0
O005 C00E O003 124.2(9)
O005 C00E C00I 125.0(9)
O003 C00E C00I 110.8(8)
C00A C00F C00D 119.7(9)
C00A C00F C00K 122.9(9)
C00D C00F C00K 117.3(9)
C007 C00G C00H 120.1(9)
C007 C00G H00H 120.0
C00H C00G H00H 120.0
C00O C00H C00G 120.4(10)
C00O C00H H00I 119.8
C00G C00H H00I 119.8
N006 C00I C00E 115.0(7)
N006 C00I C00Q 100.8(6)
C00E C00I C00Q 114.3(7)
N006 C00I H00J 108.8
C00E C00I H00J 108.8
C00Q C00I H00J 108.8
C008 C00J C00Q 105.3(7)
C008 C00J C00L 116.7(7)
C00Q C00J C00L 103.4(6)
C008 C00J H00K 110.3
C00Q C00J H00K 110.3
C00L C00J H00K 110.3
C00F C00K C009 111.9(6)
C00F C00K H00L 109.2
C009 C00K H00L 109.2
C00F C00K H00M 109.2
C009 C00K H00M 109.2
H00L C00K H00M 107.9
N006 C00L C007 113.4(7)
N006 C00L C00J 102.4(7)
C007 C00L C00J 115.4(6)
N006 C00L H00N 108.4
C007 C00L H00N 108.4
C00J C00L H00N 108.4
C00A C00M C00S 118.0(10)
C00A C00M H00O 121.0
C00S C00M H00O 121.0
C00R C00N C007 119.6(9)
C00R C00N H00P 120.2
C007 C00N H00P 120.2
C00R C00O C00H 119.5(9)
C00R C00O H00Q 120.2
C00H C00O H00Q 120.2
C00S C00P C00D 123.2(9)
C00S C00P Br01 118.3(7)
C00D C00P Br01 118.3(8)
C00C C00Q C00I 111.6(7)
C00C C00Q C00J 104.6(6)
C00I C00Q C00J 103.9(7)
C00C C00Q H00R 112.1
C00I C00Q H00R 112.1
C00J C00Q H00R 112.1
C00O C00R C00N 121.7(10)
C00O C00R H00S 119.2
C00N C00R H00S 119.2
C00P C00S C00M 119.0(9)
C00P C00S H00T 120.5
C00M C00S H00T 120.5
O003 C00T C00U 107.6(10)
O003 C00T H00U 110.2
C00U C00T H00U 110.2
O003 C00T H00V 110.2
C00U C00T H00V 110.2
H00U C00T H00V 108.5
C00T C00U H00W 109.5
C00T C00U H00$ 109.5
H00W C00U H00$ 109.5
C00T C00U H00 109.5
H00W C00U H00 109.5
H00$ C00U H00 109.5

loop_
_geom_bond_atom_site_label_1
_geom_bond_atom_site_label_2
_geom_bond_distance
Br01 C00P 1.916(9)
O002 C00C 1.210(11)
O003 C00E 1.344(11)
O003 C00T 1.458(12)
O004 C008 1.225(10)
O005 C00E 1.205(11)
N006 C00I 1.452(10)
N006 C00L 1.455(11)
N006 H006 0.8800
C007 C00G 1.382(12)
C007 C00N 1.406(13)
C007 C00L 1.506(12)
C008 C009 1.503(13)
C008 C00J 1.524(11)
C009 C00C 1.518(11)
C009 C00B 1.521(12)
C009 C00K 1.567(12)
C00A C00F 1.369(13)
C00A C00M 1.398(13)
C00A H00C 0.9500
C00B H00D 0.9800
C00B H00E 0.9800
C00B H00F 0.9800
C00C C00Q 1.513(12)
C00D C00P 1.370(12)
C00D C00F 1.407(12)
C00D H00G 0.9500
C00E C00I 1.487(13)
C00F C00K 1.534(12)
C00G C00H 1.394(13)
C00G H00H 0.9500
C00H C00O 1.382(15)
C00H H00I 0.9500
C00I C00Q 1.555(10)
C00I H00J 1.0000
C00J C00Q 1.567(12)
C00J C00L 1.570(11)
C00J H00K 1.0000
C00K H00L 0.9900
C00K H00M 0.9900
C00L H00N 1.0000
C00M C00S 1.409(13)
C00M H00O 0.9500
C00N C00R 1.383(13)
C00N H00P 0.9500
C00O C00R 1.349(14)
C00O H00Q 0.9500
C00P C00S 1.369(14)
C00Q H00R 1.0000
C00R H00S 0.9500
C00S H00T 0.9500
C00T C00U 1.483(14)
C00T H00U 0.9900
C00T H00V 0.9900
C00U H00W 0.9800
C00U H00$ 0.9800
C00U H00 0.9800
